data_2007968
loop_
_publ_author_name
'Addlagatta Anthony'
'Mariusz Jaskolski'
'Ashwini Nangia'
'Gautam R. Desiraju'

_publ_section_title
;
 17,17-Ethylenedioxyandrost-4-ene-3,6-dione and
 17,17-Ethylenedioxyandrosta-1,4-diene-3,6-dione
;
_journal_issue 12
_journal_name_full 'Acta Crystallographica Section C'
_journal_page_first 1894
_journal_page_last 1898
_journal_paper_doi 10.1107/S0108270198008385
_journal_volume 54
_journal_year 1998
_chemical_formula_moiety 'C21 H28 O4'
_chemical_formula_sum 'C21 H28 O4'
_chemical_formula_weight 344.43
_chemical_melting_point 435
_chemical_name_common 17-Ethylenedioxyandrost-4-ene-3,6-dione
_chemical_name_systematic
;
17-Ethylenedioxyandrost-4-ene-3,6-dione
;
_space_group_IT_number 19
_symmetry_cell_setting orthorhombic
_symmetry_space_group_name_Hall 'P 2ac 2ab'
_symmetry_space_group_name_H-M 'P 21 21 21'
_cell_angle_alpha 90.00
_cell_angle_beta 90.00
_cell_angle_gamma 90.00
_cell_formula_units_Z 4
_cell_length_a 8.162(2)
_cell_length_b 9.919(2)
_cell_length_c 22.021(4)
_cell_measurement_reflns_used 52
_cell_measurement_temperature 293(2)
_cell_measurement_theta_max 22.9
_cell_measurement_theta_min 7.5
_cell_volume 1782.8(7)
_computing_cell_refinement 'Kuma (1989) KM-4 system'
_computing_data_collection 'Kuma (1989) KM-4 system'
_computing_data_reduction 'Kuma (1989) KM-4 system'
_computing_molecular_graphics 'ORTEPII (Johnson, 1976), PLUTO (Motherwell & Clegg, 1978)'
_computing_publication_material SHELXL93
_computing_structure_refinement 'SHELXL93 (Sheldrick, 1993)'
_computing_structure_solution 'SHELXS86 (Sheldrick, 1990)'
_diffrn_ambient_temperature 293(2)
_diffrn_measurement_device 'KM-4 diffractometer'
_diffrn_measurement_method \w--2\q
_diffrn_radiation_monochromator graphite
_diffrn_radiation_source 'fine-focus sealed tube'
_diffrn_radiation_type MoK\a
_diffrn_radiation_wavelength 0.71073
_diffrn_reflns_av_R_equivalents 0.0000
_diffrn_reflns_av_sigmaI/netI 0.0262
_diffrn_reflns_limit_h_max 9
_diffrn_reflns_limit_h_min 0
_diffrn_reflns_limit_k_max 12
_diffrn_reflns_limit_k_min 0
_diffrn_reflns_limit_l_max 26
_diffrn_reflns_limit_l_min 0
_diffrn_reflns_number 1929
_diffrn_reflns_theta_max 25.54
_diffrn_reflns_theta_min 2.25
_diffrn_standards_decay_% 'less than 1.7'
_diffrn_standards_interval_count 100
_diffrn_standards_number 2
_exptl_absorpt_coefficient_mu 0.087
_exptl_absorpt_correction_type none
_exptl_crystal_colour 'light yellow'
_exptl_crystal_density_diffrn 1.283
_exptl_crystal_density_meas ?
_exptl_crystal_description prism
_exptl_crystal_F_000 744
_exptl_crystal_size_max 0.6
_exptl_crystal_size_mid 0.5
_exptl_crystal_size_min 0.4
_refine_diff_density_max 0.174
_refine_diff_density_min -0.138
_refine_ls_extinction_method none
_refine_ls_goodness_of_fit_all 1.064
_refine_ls_goodness_of_fit_obs 1.083
_refine_ls_hydrogen_treatment H_atoms_fixed
_refine_ls_matrix_type full
_refine_ls_number_parameters 226
_refine_ls_number_reflns 1926
_refine_ls_number_restraints 0
_refine_ls_restrained_S_all 1.095
_refine_ls_restrained_S_obs 1.083
_refine_ls_R_factor_all 0.0660
_refine_ls_R_factor_obs 0.0331
_refine_ls_shift/esd_max 0.000
_refine_ls_shift/esd_mean 0.000
_refine_ls_structure_factor_coef Fsqd
_refine_ls_weighting_details 'w = 1/[\s^2^(Fo^2^)+(0.0430P)^2^+0.3994P] where P=(Fo^2^+2Fc^2^)/3'
_refine_ls_weighting_scheme calc
_refine_ls_wR_factor_all 0.0981
_refine_ls_wR_factor_obs 0.0829
_reflns_number_observed 1466
_reflns_number_total 1929
_reflns_observed_criterion >2sigma(I)
_cod_data_source_file ka1285.cif
_cod_data_source_block I
_cod_depositor_comments
;
The following automatic conversions were performed:

'_chemical_melting_point' value '435 K' was changed to '435' - the
value should be numeric and without a unit designator.

Automatic conversion script
Id: cif_fix_values 1646 2011-03-28 12:23:43Z adriana 

The following automatic conversions were performed:

'_chemical_melting_point' value '435 K' was changed to '435' - the
value should be numeric and without a unit designator.

Automatic conversion script
Id: cif_fix_values 1715 2011-07-08 13:25:40Z adriana 

The following automatic conversions were performed:

'_exptl_crystal_density_meas' value 'not measured' was changed to '?'
- the value is perceived as not measured.

Automatic conversion script
Id: cif_fix_values 3008 2015-01-20 13:52:24Z robertas 

The following automatic conversions were performed:

'_refine_ls_weighting_scheme' value 'calc w =
1/[\s^2^(Fo^2^)+(0.0430P)^2^+0.3994P] where P=(Fo^2^+2Fc^2^)/3' was
changed to 'calc'. New tag '_refine_ls_weighting_details' was
created. The value of the new tag was set to 'w =
1/[\s^2^(Fo^2^)+(0.0430P)^2^+0.3994P] where P=(Fo^2^+2Fc^2^)/3'.

Automatic conversion script
Id: cif_fix_values 3143 2015-03-26 13:38:13Z robertas 
;
_cod_database_code 2007968

loop_
_symmetry_equiv_pos_as_xyz
'x, y, z'
'-x+1/2, -y, z+1/2'
'-x, y+1/2, -z+1/2'
'x+1/2, -y+1/2, -z'

loop_
_atom_site_aniso_label
_atom_site_aniso_U_11
_atom_site_aniso_U_22
_atom_site_aniso_U_33
_atom_site_aniso_U_12
_atom_site_aniso_U_13
_atom_site_aniso_U_23
C1 0.034(2) 0.071(2) 0.045(2) -0.002(2) -0.0055(13) 0.004(2)
C2 0.045(2) 0.073(2) 0.0420(15) -0.009(2) -0.0108(14) 0.000(2)
C3 0.057(2) 0.052(2) 0.0342(13) -0.011(2) -0.0033(14) 0.0040(13)
O3 0.081(2) 0.0717(15) 0.0584(13) -0.0118(15) -0.0130(13) -0.0199(12)
C4 0.043(2) 0.0435(15) 0.0376(14) 0.0046(14) -0.0012(13) 0.0014(12)
C5 0.0340(14) 0.0381(14) 0.0302(12) 0.0013(12) -0.0007(11) 0.0055(11)
C6 0.0308(14) 0.0471(15) 0.0440(14) 0.0064(14) 0.0029(12) -0.0073(12)
O6 0.0377(12) 0.126(2) 0.0614(14) -0.0017(14) 0.0069(10) -0.034(2)
C7 0.0304(13) 0.055(2) 0.0412(14) 0.0091(14) -0.0081(12) -0.0070(13)
C8 0.0284(12) 0.0332(11) 0.0335(12) 0.0017(11) 0.0028(10) 0.0024(10)
C9 0.0277(12) 0.0378(13) 0.0353(12) 0.0012(12) 0.0017(11) 0.0055(11)
C10 0.0285(12) 0.0400(13) 0.0339(12) 0.0035(12) -0.0012(11) 0.0058(11)
C11 0.0329(15) 0.064(2) 0.044(2) 0.0072(15) 0.0015(12) 0.0009(14)
C12 0.036(2) 0.058(2) 0.048(2) 0.0049(15) 0.0123(13) 0.0011(14)
C13 0.0393(14) 0.0361(13) 0.0385(14) 0.0025(14) 0.0102(12) 0.0020(11)
C14 0.0371(14) 0.0311(12) 0.0338(12) 0.0009(12) 0.0018(11) 0.0018(10)
C15 0.048(2) 0.050(2) 0.0400(14) -0.0013(15) -0.0010(13) -0.0061(13)
C16 0.060(2) 0.055(2) 0.042(2) -0.008(2) 0.0020(15) -0.0111(15)
C17 0.057(2) 0.0342(14) 0.0419(14) -0.0053(15) 0.0133(14) -0.0051(12)
C18 0.060(2) 0.0404(14) 0.057(2) 0.008(2) 0.016(2) 0.0077(14)
C19 0.063(2) 0.048(2) 0.0391(14) 0.012(2) 0.0002(15) 0.0089(13)
O20 0.080(2) 0.0444(10) 0.0357(10) -0.0161(12) 0.0122(11) 0.0014(9)
C21 0.087(2) 0.073(2) 0.036(2) -0.029(2) 0.012(2) -0.006(2)
C22 0.064(2) 0.093(3) 0.049(2) -0.012(2) 0.019(2) -0.022(2)
O23 0.084(2) 0.0491(12) 0.0582(12) -0.0014(12) 0.0330(13) -0.0132(11)

loop_
_atom_site_label
_atom_site_fract_x
_atom_site_fract_y
_atom_site_fract_z
_atom_site_U_iso_or_equiv
_atom_site_thermal_displace_type
_atom_site_calc_flag
_atom_site_refinement_flags
_atom_site_occupancy
_atom_site_disorder_group
_atom_site_type_symbol
C1 0.5600(3) 0.6362(3) 0.12146(13) 0.0501(8) Uani d . 1 . C
H11 0.6485(3) 0.5709(3) 0.12064(13) 0.054 Uiso calc R 1 . H
H12 0.5878(3) 0.7077(3) 0.09326(13) 0.056 Uiso calc R 1 . H
C2 0.5488(4) 0.6957(3) 0.18524(13) 0.0534(8) Uani d . 1 . C
H21 0.5409(4) 0.6229(3) 0.21451(13) 0.059 Uiso calc R 1 . H
H22 0.6482(4) 0.7457(3) 0.19383(13) 0.054 Uiso calc R 1 . H
C3 0.4060(4) 0.7863(3) 0.19264(12) 0.0477(7) Uani d . 1 . C
O3 0.4061(3) 0.8821(2) 0.22696(10) 0.0702(7) Uani d . 1 . O
C4 0.2588(4) 0.7510(3) 0.15771(12) 0.0415(6) Uani d . 1 . C
H41 0.1631(4) 0.7996(3) 0.16460(12) 0.052 Uiso calc R 1 . H
C5 0.2562(3) 0.6526(3) 0.11665(11) 0.0341(6) Uani d . 1 . C
C6 0.0969(3) 0.6244(3) 0.08499(12) 0.0406(6) Uani d . 1 . C
O6 -0.0312(3) 0.6391(3) 0.11059(10) 0.0752(8) Uani d . 1 . O
C7 0.1056(3) 0.5868(3) 0.01967(12) 0.0421(7) Uani d . 1 . C
H71 0.1118(3) 0.6688(3) -0.00424(12) 0.066 Uiso calc R 1 . H
H72 0.0048(3) 0.5411(3) 0.00871(12) 0.040 Uiso calc R 1 . H
C8 0.2497(3) 0.4964(3) 0.00243(11) 0.0317(5) Uani d . 1 . C
H81 0.2313(3) 0.4063(3) 0.01937(11) 0.026 Uiso calc R 1 . H
C9 0.4094(3) 0.5536(3) 0.02886(10) 0.0336(6) Uani d . 1 . C
H91 0.4197(3) 0.6455(3) 0.01288(10) 0.042 Uiso calc R 1 . H
C10 0.4029(3) 0.5673(3) 0.09949(11) 0.0341(6) Uani d . 1 . C
C11 0.5604(3) 0.4768(3) 0.00680(13) 0.0469(7) Uani d . 1 . C
H111 0.5614(3) 0.3882(3) 0.02538(13) 0.046 Uiso calc R 1 . H
H112 0.6580(3) 0.5242(3) 0.02011(13) 0.061 Uiso calc R 1 . H
C12 0.5664(3) 0.4607(3) -0.06248(13) 0.0470(7) Uani d . 1 . C
H121 0.5819(3) 0.5483(3) -0.08119(13) 0.055 Uiso calc R 1 . H
H122 0.6588(3) 0.4043(3) -0.07348(13) 0.047 Uiso calc R 1 . H
C13 0.4098(3) 0.3979(3) -0.08605(11) 0.0380(6) Uani d . 1 . C
C14 0.2650(3) 0.4850(3) -0.06601(11) 0.0340(6) Uani d . 1 . C
H141 0.2864(3) 0.5762(3) -0.08120(11) 0.032 Uiso calc R 1 . H
C15 0.1203(4) 0.4304(3) -0.10253(12) 0.0459(7) Uani d . 1 . C
H151 0.0390(4) 0.5002(3) -0.10925(12) 0.068 Uiso calc R 1 . H
H152 0.0690(4) 0.3553(3) -0.08169(12) 0.044 Uiso calc R 1 . H
C16 0.1970(4) 0.3844(3) -0.16311(13) 0.0526(8) Uani d . 1 . C
H161 0.1678(4) 0.2915(3) -0.17169(13) 0.077 Uiso calc R 1 . H
H162 0.1587(4) 0.4406(3) -0.19625(13) 0.057 Uiso calc R 1 . H
C17 0.3829(4) 0.3982(3) -0.15549(12) 0.0445(7) Uani d . 1 . C
C18 0.3955(4) 0.2508(3) -0.06486(14) 0.0525(8) Uani d . 1 . C
H181 0.2957(4) 0.2125(3) -0.08018(14) 0.054 Uiso calc R 1 . H
H182 0.3948(4) 0.2478(3) -0.02129(14) 0.067 Uiso calc R 1 . H
H183 0.4872(4) 0.2001(3) -0.07989(14) 0.106 Uiso calc R 1 . H
C19 0.3814(4) 0.4303(3) 0.13107(12) 0.0500(8) Uani d . 1 . C
H191 0.4725(4) 0.3731(3) 0.12126(12) 0.061 Uiso calc R 1 . H
H192 0.2817(4) 0.3889(3) 0.11746(12) 0.070 Uiso calc R 1 . H
H193 0.3768(4) 0.4434(3) 0.17424(12) 0.091 Uiso calc R 1 . H
O20 0.4403(3) 0.5214(2) -0.18064(8) 0.0532(6) Uani d . 1 . O
C21 0.5015(5) 0.4879(4) -0.23954(14) 0.0650(10) Uani d . 1 . C
H211 0.5828(5) 0.5527(4) -0.25307(14) 0.087 Uiso calc R 1 . H
H212 0.4138(5) 0.4833(4) -0.26920(14) 0.084 Uiso calc R 1 . H
C22 0.5756(4) 0.3538(4) -0.22903(14) 0.0685(10) Uani d . 1 . C
H221 0.5796(4) 0.3016(4) -0.26627(14) 0.069 Uiso calc R 1 . H
H222 0.6856(4) 0.3619(4) -0.21273(14) 0.081 Uiso calc R 1 . H
O23 0.4679(3) 0.2940(2) -0.18604(10) 0.0636(7) Uani d . 1 . O

loop_
_atom_type_symbol
_atom_type_description
_atom_type_scat_dispersion_real
_atom_type_scat_dispersion_imag
_atom_type_scat_source
C C 0.0033 0.0016 'International Tables Vol C Tables 4.2.6.8 and 6.1.1.4'
H H 0.0000 0.0000 'International Tables Vol C Tables 4.2.6.8 and 6.1.1.4'
O O 0.0106 0.0060 'International Tables Vol C Tables 4.2.6.8 and 6.1.1.4'

loop_
_geom_angle_atom_site_label_1
_geom_angle_atom_site_label_2
_geom_angle_atom_site_label_3
_geom_angle
_geom_angle_publ_flag
C2 C1 C10 114.4(2) yes
C2 C1 H11 108.7(2) ?
C10 C1 H11 108.7(2) ?
C2 C1 H12 108.7(2) ?
C10 C1 H12 108.66(15) ?
H11 C1 H12 107.6 ?
C3 C2 C1 112.5(2) yes
C3 C2 H21 109.1(2) ?
C1 C2 H21 109.1(2) ?
C3 C2 H22 109.1(2) ?
C1 C2 H22 109.1(2) ?
H21 C2 H22 107.8 ?
O3 C3 C4 120.9(3) yes
O3 C3 C2 122.9(3) yes
C4 C3 C2 116.2(2) yes
C5 C4 C3 122.9(3) yes
C5 C4 H41 118.5(2) ?
C3 C4 H41 118.5(2) ?
C4 C5 C6 117.8(2) yes
C4 C5 C10 124.5(2) ?
C6 C5 C10 117.7(2) ?
O6 C6 C7 121.8(3) yes
O6 C6 C5 121.0(2) yes
C7 C6 C5 117.0(2) yes
C6 C7 C8 115.1(2) ?
C6 C7 H71 108.5(2) ?
C8 C7 H71 108.49(15) ?
C6 C7 H72 108.5(2) ?
C8 C7 H72 108.49(14) ?
H71 C7 H72 107.5 ?
C14 C8 C7 110.7(2) ?
C14 C8 C9 109.5(2) ?
C7 C8 C9 110.0(2) ?
C14 C8 H81 108.83(14) ?
C7 C8 H81 108.83(15) ?
C9 C8 H81 108.83(13) ?
C11 C9 C8 112.3(2) ?
C11 C9 C10 112.8(2) ?
C8 C9 C10 112.4(2) ?
C11 C9 H91 106.26(15) ?
C8 C9 H91 106.26(13) ?
C10 C9 H91 106.26(14) ?
C5 C10 C1 109.5(2) ?
C5 C10 C19 106.9(2) ?
C1 C10 C19 110.3(2) ?
C5 C10 C9 108.9(2) ?
C1 C10 C9 108.9(2) ?
C19 C10 C9 112.2(2) ?
C9 C11 C12 113.2(2) ?
C9 C11 H111 108.94(15) ?
C12 C11 H111 108.9(2) ?
C9 C11 H112 108.94(15) ?
C12 C11 H112 108.9(2) ?
H111 C11 H112 107.8 ?
C13 C12 C11 110.9(2) ?
C13 C12 H121 109.5(2) ?
C11 C12 H121 109.5(2) ?
C13 C12 H122 109.46(15) ?
C11 C12 H122 109.5(2) ?
H121 C12 H122 108.0 ?
C12 C13 C14 108.7(2) ?
C12 C13 C18 110.5(3) ?
C14 C13 C18 113.0(2) ?
C12 C13 C17 117.3(2) ?
C14 C13 C17 100.0(2) ?
C18 C13 C17 107.0(2) ?
C8 C14 C15 119.1(2) ?
C8 C14 C13 113.1(2) ?
C15 C14 C13 104.2(2) ?
C8 C14 H141 106.56(14) ?
C15 C14 H141 106.6(2) ?
C13 C14 H141 106.56(13) ?
C14 C15 C16 104.3(2) ?
C14 C15 H151 110.9(2) ?
C16 C15 H151 110.9(2) ?
C14 C15 H152 110.90(15) ?
C16 C15 H152 110.9(2) ?
H151 C15 H152 108.9 ?
C17 C16 C15 106.3(2) ?
C17 C16 H161 110.5(2) ?
C15 C16 H161 110.5(2) ?
C17 C16 H162 110.5(2) ?
C15 C16 H162 110.5(2) ?
H161 C16 H162 108.7 ?
O23 C17 O20 106.3(2) ?
O23 C17 C16 111.6(2) ?
O20 C17 C16 111.2(3) ?
O23 C17 C13 113.5(2) ?
O20 C17 C13 109.9(2) ?
C16 C17 C13 104.4(2) ?
C13 C18 H181 109.5(2) ?
C13 C18 H182 109.5(2) ?
H181 C18 H182 109.5 ?
C13 C18 H183 109.5(2) ?
H181 C18 H183 109.5 ?
H182 C18 H183 109.5 ?
C10 C19 H191 109.5(2) ?
C10 C19 H192 109.5(2) ?
H191 C19 H192 109.5 ?
C10 C19 H193 109.47(14) ?
H191 C19 H193 109.5 ?
H192 C19 H193 109.5 ?
C17 O20 C21 105.6(2) ?
O20 C21 C22 102.1(3) ?
O20 C21 H211 111.3(2) ?
C22 C21 H211 111.3(2) ?
O20 C21 H212 111.3(2) ?
C22 C21 H212 111.3(2) ?
H211 C21 H212 109.2 ?
O23 C22 C21 103.1(3) ?
O23 C22 H221 111.1(2) ?
C21 C22 H221 111.1(2) ?
O23 C22 H222 111.1(2) ?
C21 C22 H222 111.1(2) ?
H221 C22 H222 109.1 ?
C17 O23 C22 108.4(2) ?

loop_
_geom_bond_atom_site_label_1
_geom_bond_atom_site_label_2
_geom_bond_site_symmetry_2
_geom_bond_distance
_geom_bond_publ_flag
C1 C2 . 1.527(4) yes
C1 C10 . 1.531(4) yes
C1 H11 . 0.97 ?
C1 H12 . 0.97 ?
C2 C3 . 1.480(4) yes
C2 H21 . 0.97 ?
C2 H22 . 0.97 ?
C3 O3 . 1.214(3) yes
C3 C4 . 1.469(4) yes
C4 C5 . 1.330(4) yes
C4 H41 . 0.93 ?
C5 C6 . 1.502(4) yes
C5 C10 . 1.514(4) yes
C6 O6 . 1.197(3) yes
C6 C7 . 1.488(3) yes
C7 C8 . 1.527(4) ?
C7 H71 . 0.97 ?
C7 H72 . 0.97 ?
C8 C14 . 1.516(3) ?
C8 C9 . 1.536(3) ?
C8 H81 . 0.98 ?
C9 C11 . 1.528(4) ?
C9 C10 . 1.562(3) ?
C9 H91 . 0.98 ?
C10 C19 . 1.536(4) ?
C11 C12 . 1.535(4) ?
C11 H111 . 0.97 ?
C11 H112 . 0.97 ?
C12 C13 . 1.514(4) ?
C12 H121 . 0.97 ?
C12 H122 . 0.97 ?
C13 C14 . 1.529(4) ?
C13 C18 . 1.537(4) ?
C13 C17 . 1.545(4) ?
C14 C15 . 1.527(4) ?
C14 H141 . 0.98 ?
C15 C16 . 1.543(4) ?
C15 H151 . 0.97 ?
C15 H152 . 0.97 ?
C16 C17 . 1.532(5) ?
C16 H161 . 0.97 ?
C16 H162 . 0.97 ?
C17 O23 . 1.415(3) ?
C17 O20 . 1.421(3) ?
C18 H181 . 0.96 ?
C18 H182 . 0.96 ?
C18 H183 . 0.96 ?
C19 H191 . 0.96 ?
C19 H192 . 0.96 ?
C19 H193 . 0.96 ?
O20 C21 . 1.429(4) ?
C21 C22 . 1.480(5) ?
C21 H211 . 0.97 ?
C21 H212 . 0.97 ?
C22 O23 . 1.422(4) ?
C22 H221 . 0.97 ?
C22 H222 . 0.97 ?

loop_
_geom_hbond_atom_site_label_D
_geom_hbond_atom_site_label_H
_geom_hbond_atom_site_label_A
_geom_hbond_site_symmetry_A
_geom_hbond_distance_DH
_geom_hbond_distance_HA
_geom_hbond_distance_DA
_geom_hbond_angle_DHA
C1 H11 O6 1_655 0.97 2.71 3.345(4) 124
C2 H21 O3 3_645 0.97 2.75 3.681(3) 162
C4 H41 O20 4_465 0.93 2.57 3.480(4) 167
C16 H161 O3 2_564 0.97 2.88 3.682(4) 140
C16 H162 O3 4_465 0.97 2.79 3.603(4) 141
C19 H193 O3 3_645 0.96 2.87 3.607(2) 134
C21 H211 O3 4_565 0.97 2.78 3.556(5) 138
C21 H211 O23 3_654 0.97 2.77 3.459(4) 128
C22 H221 O6 2_564 0.97 2.80 3.5510(10) 135

loop_
_geom_torsion_atom_site_label_1
_geom_torsion_atom_site_label_2
_geom_torsion_atom_site_label_3
_geom_torsion_atom_site_label_4
_geom_torsion
C10 C1 C2 C3 -52.5(4)
C1 C2 C3 O3 -149.4(3)
C1 C2 C3 C4 33.1(4)
O3 C3 C4 C5 175.4(3)
C2 C3 C4 C5 -7.0(4)
C3 C4 C5 C6 178.6(2)
C3 C4 C5 C10 -1.5(4)
C4 C5 C6 O6 -33.1(4)
C10 C5 C6 O6 147.1(3)
C4 C5 C6 C7 142.9(3)
C10 C5 C6 C7 -37.0(3)
O6 C6 C7 C8 -146.0(3)
C5 C6 C7 C8 38.1(4)
C6 C7 C8 C14 -169.7(2)
C6 C7 C8 C9 -48.5(3)
C14 C8 C9 C11 -51.2(3)
C7 C8 C9 C11 -173.2(2)
C14 C8 C9 C10 -179.6(2)
C7 C8 C9 C10 58.4(3)
C4 C5 C10 C1 -16.5(3)
C6 C5 C10 C1 163.4(2)
C4 C5 C10 C19 103.0(3)
C6 C5 C10 C19 -77.1(3)
C4 C5 C10 C9 -135.5(3)
C6 C5 C10 C9 44.3(3)
C2 C1 C10 C5 42.7(3)
C2 C1 C10 C19 -74.8(3)
C2 C1 C10 C9 161.7(2)
C11 C9 C10 C5 176.1(2)
C8 C9 C10 C5 -55.7(3)
C11 C9 C10 C1 56.7(3)
C8 C9 C10 C1 -175.1(2)
C11 C9 C10 C19 -65.7(3)
C8 C9 C10 C19 62.5(3)
C8 C9 C11 C12 50.8(3)
C10 C9 C11 C12 179.0(2)
C9 C11 C12 C13 -53.8(4)
C11 C12 C13 C14 56.8(3)
C11 C12 C13 C18 -67.8(3)
C11 C12 C13 C17 169.2(2)
C7 C8 C14 C15 -58.4(3)
C9 C8 C14 C15 -179.9(2)
C7 C8 C14 C13 178.8(2)
C9 C8 C14 C13 57.2(3)
C12 C13 C14 C8 -60.5(3)
C18 C13 C14 C8 62.6(3)
C17 C13 C14 C8 176.0(2)
C12 C13 C14 C15 168.7(2)
C18 C13 C14 C15 -68.2(3)
C17 C13 C14 C15 45.2(3)
C8 C14 C15 C16 -159.8(2)
C13 C14 C15 C16 -32.7(3)
C14 C15 C16 C17 6.8(3)
C15 C16 C17 O23 144.1(2)
C15 C16 C17 O20 -97.4(3)
C15 C16 C17 C13 21.1(3)
C12 C13 C17 O23 80.6(3)
C14 C13 C17 O23 -162.1(2)
C18 C13 C17 O23 -44.2(3)
C12 C13 C17 O20 -38.4(3)
C14 C13 C17 O20 78.9(3)
C18 C13 C17 O20 -163.1(2)
C12 C13 C17 C16 -157.7(3)
C14 C13 C17 C16 -40.4(3)
C18 C13 C17 C16 77.5(3)
O23 C17 O20 C21 23.4(3)
C16 C17 O20 C21 -98.3(3)
C13 C17 O20 C21 146.6(3)
C17 O20 C21 C22 -36.6(3)
O20 C21 C22 O23 35.9(3)
O20 C17 O23 C22 0.1(3)
C16 C17 O23 C22 121.5(3)
C13 C17 O23 C22 -120.9(3)
C21 C22 O23 C17 -22.5(3)

loop_
_cod_related_entry_id
_cod_related_entry_database
_cod_related_entry_code
1 ChemSpider 8958974
